data_4509356
loop_
_publ_author_name
'Hunger, Jens'
'Krautscheid, Harald'
'Sieler, Joachim'

_publ_section_title
;
 Hydrothermal Synthesis and Structure of Coordination Polymers by
 Combination of Bipyrazole and Aromatic Dicarboxylate Ligands
;
_journal_issue 11
_journal_name_full 'Crystal Growth &amp; Design'
_journal_page_first 4613
_journal_paper_doi 10.1021/cg801282r
_journal_volume 9
_journal_year 2009
_chemical_formula_moiety 'C28 H32 Ag2 N8 O4'
_chemical_formula_sum 'C28 H32 Ag2 N8 O4'
_chemical_formula_weight 760.36
_chemical_name_systematic
;
catena-((\m~2~-benzene-1,3-dicarboxylato)-bis(\m~2~-3,3',5,5'-tetramethyl-
4,4'-bipyrazole)-di-silver(i))
;
_space_group_IT_number 15
_symmetry_cell_setting monoclinic
_symmetry_space_group_name_Hall '-C 2yc'
_symmetry_space_group_name_H-M 'C 1 2/c 1'
_atom_sites_solution_hydrogens geom
_atom_sites_solution_primary direct
_atom_sites_solution_secondary difmap
_audit_creation_method SHELXL-97
_cell_angle_alpha 90.00
_cell_angle_beta 93.350(10)
_cell_angle_gamma 90.00
_cell_formula_units_Z 8
_cell_length_a 31.700(2)
_cell_length_b 8.9406(5)
_cell_length_c 21.5253(18)
_cell_measurement_reflns_used 11273
_cell_measurement_temperature 213(1)
_cell_measurement_theta_max 28.00
_cell_measurement_theta_min 2.54
_cell_volume 6090.2(7)
_computing_cell_refinement 'RECIPE (Stoe & Cie, 2002)'
_computing_data_collection 'WinXpose (Stoe & Cie, 2002)'
_computing_data_reduction 'INTEGRATE (Stoe & Cie, 2002)'
_computing_molecular_graphics 'DIAMOND (Brandenburg, 1999)'
_computing_publication_material 'SHELXL97 and DIAMOND'
_computing_structure_refinement 'SHELXL97 (Sheldrick, 1997)'
_computing_structure_solution 'SHELXS97 (Sheldrick, 1997)'
_diffrn_ambient_temperature 213(1)
_diffrn_measured_fraction_theta_full 0.998
_diffrn_measured_fraction_theta_max 0.948
_diffrn_measurement_device_type 'Stoe IPDS-2T'
_diffrn_measurement_method '\w-scan and \f-scan'
_diffrn_radiation_monochromator graphite
_diffrn_radiation_source 'fine-focus sealed tube'
_diffrn_radiation_type MoK\a
_diffrn_radiation_wavelength 0.71073
_diffrn_reflns_av_R_equivalents 0.0335
_diffrn_reflns_av_sigmaI/netI 0.0284
_diffrn_reflns_limit_h_max 41
_diffrn_reflns_limit_h_min -41
_diffrn_reflns_limit_k_max 11
_diffrn_reflns_limit_k_min 0
_diffrn_reflns_limit_l_max 28
_diffrn_reflns_limit_l_min 0
_diffrn_reflns_number 18151
_diffrn_reflns_theta_full 27.48
_diffrn_reflns_theta_max 27.98
_diffrn_reflns_theta_min 2.54
_exptl_absorpt_coefficient_mu 1.333
_exptl_absorpt_correction_T_max 0.8452
_exptl_absorpt_correction_T_min 0.7500
_exptl_absorpt_correction_type numerical
_exptl_absorpt_process_details
;
[X-RED32 (Stoe & Cie, 2001);
crystal description using FACEIT (Stoe & Cie, 2002);
optimization using equivalent reflections
(X-SHAPE; Stoe & Cie, 1999)]
;
_exptl_crystal_colour colorless
_exptl_crystal_density_diffrn 1.659
_exptl_crystal_density_method 'not measured'
_exptl_crystal_description prism
_exptl_crystal_F_000 3056
_exptl_crystal_size_max 0.37
_exptl_crystal_size_mid 0.19
_exptl_crystal_size_min 0.18
_refine_diff_density_max 0.615
_refine_diff_density_min -0.466
_refine_diff_density_rms 0.080
_refine_ls_extinction_method none
_refine_ls_goodness_of_fit_ref 0.868
_refine_ls_hydrogen_treatment mixed
_refine_ls_matrix_type full
_refine_ls_number_parameters 421
_refine_ls_number_reflns 6965
_refine_ls_number_restraints 1
_refine_ls_restrained_S_all 0.868
_refine_ls_R_factor_all 0.0436
_refine_ls_R_factor_gt 0.0323
_refine_ls_shift/su_max 0.004
_refine_ls_shift/su_mean 0.000
_refine_ls_structure_factor_coef Fsqd
_refine_ls_weighting_details 'calc w=1/[\s^2^(Fo^2^)+(0.0606P)^2^+0.0000P] where P=(Fo^2^+2Fc^2^)/3'
_refine_ls_weighting_scheme calc
_refine_ls_wR_factor_gt 0.0841
_refine_ls_wR_factor_ref 0.0864
_reflns_number_gt 5033
_reflns_number_total 6965
_reflns_threshold_expression >2sigma(I)
_cod_data_source_file cg801282rsup1.cif
_cod_data_source_block 4
_cod_original_sg_symbol_H-M 'C 2/c'
_cod_database_code 4509356

loop_
_symmetry_equiv_pos_as_xyz
'x, y, z'
'-x, y, -z+1/2'
'x+1/2, y+1/2, z'
'-x+1/2, y+1/2, -z+1/2'
'-x, -y, -z'
'x, -y, z-1/2'
'-x+1/2, -y+1/2, -z'
'x+1/2, -y+1/2, z-1/2'

loop_
_atom_site_label
_atom_site_type_symbol
_atom_site_fract_x
_atom_site_fract_y
_atom_site_fract_z
_atom_site_U_iso_or_equiv
_atom_site_adp_type
_atom_site_occupancy
_atom_site_symmetry_multiplicity
_atom_site_calc_flag
_atom_site_refinement_flags
C1 C 0.90053(7) 0.1305(3) 0.27043(11) 0.0278(5) Uani 1 1 d .
C2 C 0.89871(7) 0.2311(3) 0.22138(11) 0.0280(5) Uani 1 1 d .
C3 C 0.85559(7) 0.2725(3) 0.21244(11) 0.0278(5) Uani 1 1 d .
C4 C 0.93701(8) 0.0505(4) 0.30164(14) 0.0463(7) Uani 1 1 d .
H4A H 0.9351 0.0556 0.3459 0.069 Uiso 1 1 calc R
H4B H 0.9629 0.0964 0.2904 0.069 Uiso 1 1 calc R
H4C H 0.9366 -0.0523 0.2887 0.069 Uiso 1 1 calc R
C5 C 0.83481(9) 0.3762(4) 0.16637(14) 0.0472(7) Uani 1 1 d .
H5A H 0.8065 0.3562 0.1626 0.071 Uiso 1 1 calc R
H5B H 0.8462 0.3636 0.1286 0.071 Uiso 1 1 calc R
H5C H 0.8389 0.473 0.1795 0.071 Uiso 1 1 calc R
C6 C 0.44860(8) 0.0736(3) 0.67795(13) 0.0370(6) Uani 1 1 d .
C7 C 0.43340(7) 0.2174(3) 0.68378(11) 0.0303(5) Uani 1 1 d .
C8 C 0.45597(7) 0.3066(3) 0.64233(11) 0.0319(5) Uani 1 1 d .
C9 C 0.43781(12) -0.0696(4) 0.70866(19) 0.0617(9) Uani 1 1 d .
H9A H 0.4446 -0.149 0.6837 0.092 Uiso 1 1 calc R
H9B H 0.4094 -0.0716 0.7148 0.092 Uiso 1 1 calc R
H9C H 0.4528 -0.0770 0.7464 0.092 Uiso 1 1 calc R
C10 C 0.45354(9) 0.4692(4) 0.63077(14) 0.0440(7) Uani 1 1 d .
H10A H 0.4689 0.4926 0.5982 0.066 Uiso 1 1 calc R
H10B H 0.4638 0.5188 0.6649 0.066 Uiso 1 1 calc R
H10C H 0.4264 0.4957 0.6222 0.066 Uiso 1 1 calc R
C11 C 0.71178(7) 0.1328(3) 0.44719(11) 0.0309(5) Uani 1 1 d .
C12 C 0.68183(7) 0.2368(3) 0.42665(11) 0.0291(5) Uani 1 1 d .
C13 C 0.69223(8) 0.2764(3) 0.36552(12) 0.0338(5) Uani 1 1 d .
C14 C 0.71708(10) 0.0498(4) 0.50742(14) 0.0495(7) Uani 1 1 d .
H14A H 0.7155 -0.045 0.5004 0.074 Uiso 1 1 calc R
H14B H 0.6973 0.076 0.5313 0.074 Uiso 1 1 calc R
H14C H 0.7415 0.071 0.5255 0.074 Uiso 1 1 calc R
C15 C 0.67024(11) 0.3786(4) 0.32011(16) 0.0613(11) Uani 1 1 d .
H15A H 0.6836 0.464 0.3198 0.092 Uiso 1 1 calc R
H15B H 0.6445 0.393 0.3307 0.092 Uiso 1 1 calc R
H15C H 0.6697 0.3388 0.2832 0.092 Uiso 1 1 calc R
C16 C 0.63842(7) 0.4411(3) 0.47745(12) 0.0333(5) Uani 1 1 d .
C17 C 0.64559(7) 0.2952(3) 0.45943(11) 0.0296(5) Uani 1 1 d .
C18 C 0.61019(7) 0.2131(3) 0.47707(11) 0.0307(5) Uani 1 1 d .
C19 C 0.66313(10) 0.5811(4) 0.47145(17) 0.0510(8) Uani 1 1 d .
H19A H 0.6459 0.6548 0.4589 0.077 Uiso 1 1 calc R
H19B H 0.6825 0.5677 0.4438 0.077 Uiso 1 1 calc R
H19C H 0.6758 0.6045 0.5081 0.077 Uiso 1 1 calc R
C20 C 0.60058(9) 0.0521(4) 0.46779(14) 0.0459(7) Uani 1 1 d .
H20A H 0.5732 0.0333 0.4779 0.069 Uiso 1 1 calc R
H20B H 0.6190 -0.0042 0.4929 0.069 Uiso 1 1 calc R
H20C H 0.6035 0.0271 0.4267 0.069 Uiso 1 1 calc R
C21 C 0.69811(7) 0.3223(3) 0.15150(11) 0.0330(6) Uani 1 1 d .
C22 C 0.66059(7) 0.2175(3) 0.14255(10) 0.0301(5) Uani 1 1 d .
C23 C 0.66466(10) 0.0668(4) 0.15845(14) 0.0453(7) Uani 1 1 d .
C24 C 0.63076(11) -0.0299(4) 0.14793(16) 0.0504(7) Uani 1 1 d .
C25 C 0.59262(9) 0.0220(3) 0.12229(13) 0.0416(6) Uani 1 1 d .
H25 H 0.5699 -0.0434 0.1166 0.050 Uiso 1 1 calc R
C26 C 0.58785(7) 0.1708(3) 0.10488(11) 0.0311(5) Uani 1 1 d .
C27 C 0.54714(7) 0.2239(3) 0.07052(11) 0.0321(5) Uani 1 1 d .
C28 C 0.62205(7) 0.2680(3) 0.11546(10) 0.0280(5) Uani 1 1 d .
N1 N 0.83279(6) 0.2012(2) 0.25367(9) 0.0277(4) Uani 1 1 d .
N2 N 0.86068(6) 0.1162(2) 0.28841(9) 0.0273(4) Uani 1 1 d .
N3 N 0.48272(6) 0.2188(3) 0.61261(10) 0.0379(5) Uani 1 1 d .
N4 N 0.47814(7) 0.0796(3) 0.63560(11) 0.0406(5) Uani 1 1 d D
N5 N 0.72706(6) 0.2022(3) 0.35114(10) 0.0348(5) Uani 1 1 d .
N6 N 0.73821(6) 0.1155(2) 0.40096(10) 0.0328(5) Uani 1 1 d .
N7 N 0.58321(6) 0.3048(3) 0.50388(10) 0.0352(5) Uani 1 1 d .
N8 N 0.60106(6) 0.4413(3) 0.50412(10) 0.0352(5) Uani 1 1 d .
O1 O 0.73222(6) 0.2717(3) 0.17304(12) 0.0635(7) Uani 1 1 d .
O2 O 0.69169(5) 0.4574(2) 0.13451(9) 0.0400(4) Uani 1 1 d .
O3 O 0.51592(6) 0.1365(3) 0.06812(11) 0.0534(6) Uani 1 1 d .
O4 O 0.54696(5) 0.3478(2) 0.04364(10) 0.0449(5) Uani 1 1 d .
Ag1 Ag 0.766289(6) 0.21200(3) 0.272940(10) 0.04150(8) Uani 1 1 d .
Ag2 Ag 0.519193(6) 0.26474(3) 0.531081(10) 0.04938(9) Uani 1 1 d .
H2N H 0.8520(9) 0.064(4) 0.3155(14) 0.038(8) Uiso 1 1 d .
H4N H 0.4920(9) 0.017(3) 0.6198(14) 0.044(9) Uiso 1 1 d D
H6N H 0.7597(9) 0.061(3) 0.3981(12) 0.033(6) Uiso 1 1 d .
H8N H 0.5876(10) 0.516(4) 0.5160(15) 0.046(9) Uiso 1 1 d .
H23 H 0.6890 0.033 0.1729 0.058 Uiso 1 1 calc R
H24 H 0.6344 -0.123 0.1590 0.058 Uiso 1 1 calc R
H28 H 0.6196 0.369 0.1036 0.026 Uiso 1 1 calc R

loop_
_atom_site_aniso_label
_atom_site_aniso_U_11
_atom_site_aniso_U_22
_atom_site_aniso_U_33
_atom_site_aniso_U_23
_atom_site_aniso_U_13
_atom_site_aniso_U_12
C1 0.0223(10) 0.0294(13) 0.0322(11) -0.0024(9) 0.0056(8) -0.0040(9)
C2 0.0210(10) 0.0311(13) 0.0328(11) -0.0001(9) 0.0091(9) -0.0041(9)
C3 0.0222(10) 0.0297(12) 0.0325(11) 0.0014(9) 0.0108(9) -0.0014(9)
C4 0.0299(12) 0.057(2) 0.0515(16) 0.0145(14) 0.0026(12) 0.0031(12)
C5 0.0304(13) 0.056(2) 0.0560(17) 0.0236(14) 0.0108(12) 0.0045(12)
C6 0.0294(12) 0.0388(15) 0.0439(14) -0.0060(11) 0.0098(11) 0.0056(10)
C7 0.0194(9) 0.0367(14) 0.0357(11) -0.0040(10) 0.0091(9) 0.0026(9)
C8 0.0184(10) 0.0442(15) 0.0337(11) -0.0029(10) 0.0057(9) 0.0039(9)
C9 0.062(2) 0.0438(19) 0.082(2) 0.0071(17) 0.0256(19) 0.0120(15)
C10 0.0327(13) 0.0525(19) 0.0478(15) 0.0060(13) 0.0103(11) 0.0044(12)
C11 0.0218(10) 0.0323(14) 0.0391(12) 0.0000(10) 0.0078(9) 0.0030(9)
C12 0.0215(10) 0.0331(13) 0.0336(11) 0.0002(9) 0.0099(9) 0.0037(9)
C13 0.0289(11) 0.0337(14) 0.0404(12) 0.0055(11) 0.0155(10) 0.0094(10)
C14 0.0404(15) 0.060(2) 0.0485(16) 0.0135(14) 0.0061(13) 0.0091(14)
C15 0.062(2) 0.070(2) 0.0546(18) 0.0264(17) 0.0274(16) 0.0364(18)
C16 0.0256(11) 0.0384(15) 0.0365(12) -0.0013(10) 0.0079(10) 0.0061(10)
C17 0.0214(10) 0.0361(14) 0.0324(11) -0.0006(10) 0.0108(9) 0.0049(9)
C18 0.0216(10) 0.0411(14) 0.0303(11) -0.0044(10) 0.0094(9) 0.0028(9)
C19 0.0462(16) 0.0408(17) 0.068(2) -0.0059(14) 0.0206(15) 0.0002(13)
C20 0.0427(15) 0.0453(18) 0.0519(16) -0.0086(13) 0.0203(13) -0.0072(12)
C21 0.0222(10) 0.0517(18) 0.0256(10) -0.0043(10) 0.0053(9) -0.0087(10)
C22 0.0237(10) 0.0397(14) 0.0270(10) 0.0019(10) 0.0035(8) -0.0040(9)
C23 0.0360(14) 0.0523(19) 0.0472(15) 0.0165(13) -0.0020(12) 0.0019(13)
C24 0.0560(18) 0.0333(17) 0.0614(19) 0.0183(14) -0.0021(14) -0.0041(13)
C25 0.0450(15) 0.0359(15) 0.0435(14) 0.0100(12) -0.0005(12) -0.0155(12)
C26 0.0263(11) 0.0373(14) 0.0302(11) 0.0031(10) 0.0048(9) -0.0069(10)
C27 0.0245(11) 0.0375(14) 0.0342(11) 0.0061(10) 0.0010(9) -0.0111(10)
C28 0.0258(11) 0.0294(14) 0.0293(11) 0.0012(9) 0.0060(9) -0.0055(9)
N1 0.0213(8) 0.0301(11) 0.0327(9) -0.0002(8) 0.0101(7) -0.0014(7)
N2 0.0251(9) 0.0281(11) 0.0293(9) 0.0037(8) 0.0082(8) -0.0034(8)
N3 0.0217(9) 0.0548(15) 0.0381(11) -0.0046(10) 0.0099(8) 0.0051(9)
N4 0.0296(11) 0.0449(15) 0.0489(13) -0.0115(11) 0.0159(10) 0.0092(10)
N5 0.0278(10) 0.0369(12) 0.0412(11) 0.0070(9) 0.0150(9) 0.0088(9)
N6 0.0217(9) 0.0336(12) 0.0442(11) 0.0034(9) 0.0111(8) 0.0089(8)
N7 0.0205(9) 0.0487(14) 0.0374(11) -0.0071(9) 0.0110(8) 0.0030(9)
N8 0.0242(10) 0.0395(13) 0.0427(12) -0.0088(10) 0.0093(9) 0.0073(9)
O1 0.0275(9) 0.096(2) 0.0660(14) 0.0202(13) -0.0085(9) -0.0084(11)
O2 0.0256(8) 0.0416(12) 0.0540(11) -0.0116(9) 0.0117(8) -0.0110(8)
O3 0.0337(9) 0.0600(14) 0.0655(13) 0.0230(11) -0.0070(9) -0.0259(10)
O4 0.0269(8) 0.0461(12) 0.0609(12) 0.0200(10) -0.0038(8) -0.0106(8)
Ag1 0.02786(11) 0.04940(14) 0.04943(13) 0.00045(9) 0.02097(8) 0.00079(8)
Ag2 0.02462(11) 0.08043(19) 0.04469(12) -0.00735(11) 0.01566(8) 0.00106(9)

loop_
_atom_type_symbol
_atom_type_description
_atom_type_scat_dispersion_real
_atom_type_scat_dispersion_imag
_atom_type_scat_source
C C 0.0033 0.0016 'International Tables Vol C Tables 4.2.6.8 and 6.1.1.4'
H H 0.0000 0.0000 'International Tables Vol C Tables 4.2.6.8 and 6.1.1.4'
N N 0.0061 0.0033 'International Tables Vol C Tables 4.2.6.8 and 6.1.1.4'
O O 0.0106 0.0060 'International Tables Vol C Tables 4.2.6.8 and 6.1.1.4'
Ag Ag -0.8971 1.1015 'International Tables Vol C Tables 4.2.6.8 and 6.1.1.4'

loop_
_geom_angle_atom_site_label_1
_geom_angle_atom_site_label_2
_geom_angle_atom_site_label_3
_geom_angle
_geom_angle_site_symmetry_3
N2 C1 C2 106.4(2) .
N2 C1 C4 122.8(2) .
C2 C1 C4 130.8(2) .
C1 C2 C3 105.65(19) .
C1 C2 C7 128.4(2) 8
C3 C2 C7 125.9(2) 8
N1 C3 C2 109.8(2) .
N1 C3 C5 120.3(2) .
C2 C3 C5 129.8(2) .
C1 C4 H4A 109.5 .
C1 C4 H4B 109.5 .
H4A C4 H4B 109.5 .
C1 C4 H4C 109.5 .
H4A C4 H4C 109.5 .
H4B C4 H4C 109.5 .
C3 C5 H5A 109.5 .
C3 C5 H5B 109.5 .
H5A C5 H5B 109.5 .
C3 C5 H5C 109.5 .
H5A C5 H5C 109.5 .
H5B C5 H5C 109.5 .
N4 C6 C7 106.6(2) .
N4 C6 C9 121.4(3) .
C7 C6 C9 132.0(2) .
C7 C6 H4N 123.8(9) .
C9 C6 H4N 104.2(9) .
C6 C7 C8 105.9(2) .
C6 C7 C2 127.9(2) 8_456
C8 C7 C2 126.0(2) 8_456
N3 C8 C7 109.0(2) .
N3 C8 C10 121.5(2) .
C7 C8 C10 129.4(2) .
C6 C9 H9A 109.5 .
C6 C9 H9B 109.5 .
H9A C9 H9B 109.5 .
C6 C9 H9C 109.5 .
H9A C9 H9C 109.5 .
H9B C9 H9C 109.5 .
C8 C10 H10A 109.5 .
C8 C10 H10B 109.5 .
H10A C10 H10B 109.5 .
C8 C10 H10C 109.5 .
H10A C10 H10C 109.5 .
H10B C10 H10C 109.5 .
N6 C11 C12 106.6(2) .
N6 C11 C14 122.7(2) .
C12 C11 C14 130.6(2) .
C11 C12 C13 105.77(19) .
C11 C12 C17 128.6(2) .
C13 C12 C17 125.7(2) .
N5 C13 C12 109.2(2) .
N5 C13 C15 121.0(2) .
C12 C13 C15 129.7(2) .
C11 C14 H14A 109.5 .
C11 C14 H14B 109.5 .
H14A C14 H14B 109.5 .
C11 C14 H14C 109.5 .
H14A C14 H14C 109.5 .
H14B C14 H14C 109.5 .
C13 C15 H15A 109.5 .
C13 C15 H15B 109.5 .
H15A C15 H15B 109.5 .
C13 C15 H15C 109.5 .
H15A C15 H15C 109.5 .
H15B C15 H15C 109.5 .
N8 C16 C17 106.5(2) .
N8 C16 C19 121.1(2) .
C17 C16 C19 132.4(2) .
C16 C17 C18 105.58(19) .
C16 C17 C12 127.7(2) .
C18 C17 C12 126.7(2) .
N7 C18 C17 109.6(2) .
N7 C18 C20 121.4(2) .
C17 C18 C20 129.0(2) .
C16 C19 H19A 109.5 .
C16 C19 H19B 109.5 .
H19A C19 H19B 109.5 .
C16 C19 H19C 109.5 .
H19A C19 H19C 109.5 .
H19B C19 H19C 109.5 .
C18 C20 H20A 109.5 .
C18 C20 H20B 109.5 .
H20A C20 H20B 109.5 .
C18 C20 H20C 109.5 .
H20A C20 H20C 109.5 .
H20B C20 H20C 109.5 .
O1 C21 O2 125.1(2) .
O1 C21 C22 118.9(3) .
O2 C21 C22 115.9(2) .
C23 C22 C28 118.7(2) .
C23 C22 C21 120.3(2) .
C28 C22 C21 120.9(2) .
C24 C23 C22 120.2(3) .
C24 C23 H23 121 .
C22 C23 H23 119 .
C25 C24 C23 120.6(3) .
C25 C24 H24 122 .
C23 C24 H24 117 .
C24 C25 C26 120.6(3) .
C24 C25 H25 119.7 .
C26 C25 H25 119.7 .
C25 C26 C28 118.7(2) .
C25 C26 C27 120.3(2) .
C28 C26 C27 120.8(2) .
O4 C27 O3 123.3(2) .
O4 C27 C26 118.8(2) .
O3 C27 C26 117.8(2) .
C22 C28 C26 121.2(3) .
C22 C28 H28 118.7 .
C26 C28 H28 120.1 .
C3 N1 N2 105.81(17) .
C3 N1 Ag1 132.26(16) .
N2 N1 Ag1 121.84(13) .
C1 N2 N1 112.33(19) .
C1 N2 H2N 129(2) .
N1 N2 H2N 119(2) .
N4 N3 C8 106.2(2) .
N4 N3 Ag2 122.58(16) .
C8 N3 Ag2 130.3(2) .
N3 N4 C6 112.3(2) .
N3 N4 H4N 115(2) .
C6 N4 H4N 133(2) .
C13 N5 N6 106.34(19) .
C13 N5 Ag1 133.00(18) .
N6 N5 Ag1 120.47(14) .
C11 N6 N5 112.02(19) .
C11 N6 H6N 131.3(17) .
N5 N6 H6N 116.6(17) .
C18 N7 N8 106.15(19) .
C18 N7 Ag2 130.13(18) .
N8 N7 Ag2 123.18(15) .
C16 N8 N7 112.2(2) .
C16 N8 H8N 127(2) .
N7 N8 H8N 120(2) .
C21 O1 Ag1 138.8(2) .
N5 Ag1 N1 139.31(8) .
N5 Ag1 O1 117.25(8) .
N1 Ag1 O1 103.22(7) .
N7 Ag2 N3 142.11(8) .

loop_
_geom_bond_atom_site_label_1
_geom_bond_atom_site_label_2
_geom_bond_distance
_geom_bond_site_symmetry_2
C1 N2 1.349(3) .
C1 C2 1.386(3) .
C1 C4 1.486(4) .
C2 C3 1.418(3) .
C2 C7 1.477(3) 8
C3 N1 1.338(3) .
C3 C5 1.484(4) .
C4 H4A 0.9600 .
C4 H4B 0.9600 .
C4 H4C 0.9600 .
C5 H5A 0.9153 .
C5 H5B 0.9153 .
C5 H5C 0.9153 .
C6 N4 1.346(3) .
C6 C7 1.381(4) .
C6 C9 1.490(4) .
C7 C8 1.421(3) .
C7 C2 1.477(3) 8_456
C8 N3 1.345(3) .
C8 C10 1.476(4) .
C9 H9A 0.9193 .
C9 H9B 0.9193 .
C9 H9C 0.9193 .
C10 H10A 0.9018 .
C10 H10B 0.9018 .
C10 H10C 0.9018 .
C11 N6 1.347(3) .
C11 C12 1.383(3) .
C11 C14 1.495(4) .
C12 C13 1.420(3) .
C12 C17 1.478(3) .
C13 N5 1.340(3) .
C13 C15 1.482(4) .
C14 H14A 0.8650 .
C14 H14B 0.8650 .
C14 H14C 0.8650 .
C15 H15A 0.8705 .
C15 H15B 0.8705 .
C15 H15C 0.8705 .
C16 N8 1.346(3) .
C16 C17 1.384(4) .
C16 C19 1.486(4) .
C17 C18 1.411(3) .
C18 N7 1.339(3) .
C18 C20 1.482(4) .
C19 H19A 0.8878 .
C19 H19B 0.8878 .
C19 H19C 0.8878 .
C20 H20A 0.9214 .
C20 H20B 0.9214 .
C20 H20C 0.9214 .
C21 O1 1.237(3) .
C21 O2 1.275(4) .
C21 C22 1.517(3) .
C22 C23 1.395(4) .
C22 C28 1.397(3) .
C23 C24 1.387(4) .
C23 H23 0.87 .
C24 C25 1.380(4) .
C24 H24 0.87 .
C25 C26 1.388(4) .
C25 H25 0.9300 .
C26 C28 1.398(3) .
C26 C27 1.525(3) .
C27 O4 1.249(3) .
C27 O3 1.260(3) .
C28 H28 0.94 .
N1 N2 1.357(3) .
N1 Ag1 2.1744(18) .
N2 H2N 0.81(3) .
N3 N4 1.350(4) .
N3 Ag2 2.196(2) .
N4 H4N 0.801(18) .
N5 N6 1.353(3) .
N5 Ag1 2.1523(19) .
N6 H6N 0.84(3) .
N7 N8 1.345(3) .
N7 Ag2 2.1745(19) .
N8 H8N 0.84(3) .
O1 Ag1 2.409(2) .
